data_4073576
loop_
_publ_author_name
'D\'iez, J.'
'Gamasa, M. P.'
'Lastra, E.'
'Villar, A.'
'P\'erez-Carre\~no, E.'

_publ_section_title
;
 Regioselective Synthesis of \h4-Dienylphosphane Ruthenium Complexes by
 Oxidative Coupling Reactions
;
_journal_issue 22
_journal_name_full Organometallics
_journal_page_first 5315
_journal_paper_doi 10.1021/om700476f
_journal_volume 26
_journal_year 2007
_chemical_compound_source synthesis
_chemical_formula_moiety 'C29 H28 P Ru,F6 P'
_chemical_formula_sum 'C29 H28 F6 P2 Ru'
_chemical_formula_weight 653.52
_chemical_name_systematic
;
 ?
;
_space_group_IT_number 14
_symmetry_cell_setting monoclinic
_symmetry_Int_Tables_number 14
_symmetry_space_group_name_Hall '-P 2ybc'
_symmetry_space_group_name_H-M 'P 1 21/c 1'
_atom_sites_solution_hydrogens geom
_atom_sites_solution_primary direct
_atom_sites_solution_secondary difmap
_audit_creation_method SHELXL-97
_cell_angle_alpha 90.00
_cell_angle_beta 106.8660(10)
_cell_angle_gamma 90.00
_cell_formula_units_Z 4
_cell_length_a 9.41650(10)
_cell_length_b 18.1360(2)
_cell_length_c 16.3007(2)
_cell_measurement_reflns_used 4911
_cell_measurement_temperature 150(2)
_cell_measurement_theta_max 70.0
_cell_measurement_theta_min 2.0
_cell_volume 2664.05(5)
_computing_cell_refinement 'HKL Scalepack (Otwinowski & Minor 1997)'
_computing_data_collection 'Collect (Nonius BV, 1997-2000)'
_computing_data_reduction 'HKL Denzo and Scalepack (Otwinowski & Minor 1997)'
_computing_molecular_graphics 'PLATON (Spek, 2006)'
_computing_publication_material 'SHELXL-97 (Sheldrick, 1997)'
_computing_structure_refinement 'SHELXL-97 (Sheldrick, 1997)'
_computing_structure_solution 'DIRDIF-99 (Beurskens, 1999)'
_diffrn_ambient_temperature 150(2)
_diffrn_detector_area_resol_mean 9
_diffrn_measured_fraction_theta_full 0.977
_diffrn_measured_fraction_theta_max 0.977
_diffrn_measurement_device '95 mm CCD camera on \k-goniostat'
_diffrn_measurement_device_type KappaCCD
_diffrn_measurement_method '\f and \w scan'
_diffrn_radiation_monochromator 'horizontally mounted graphite crystal'
_diffrn_radiation_source 'fine-focus sealed tube'
_diffrn_radiation_type CuK\a
_diffrn_radiation_wavelength 1.5418
_diffrn_reflns_av_R_equivalents 0.0464
_diffrn_reflns_av_sigmaI/netI 0.0266
_diffrn_reflns_limit_h_max 10
_diffrn_reflns_limit_h_min -11
_diffrn_reflns_limit_k_max 22
_diffrn_reflns_limit_k_min 0
_diffrn_reflns_limit_l_max 19
_diffrn_reflns_limit_l_min 0
_diffrn_reflns_number 39332
_diffrn_reflns_theta_full 70.12
_diffrn_reflns_theta_max 70.12
_diffrn_reflns_theta_min 5.48
_diffrn_standards_number 0
_exptl_absorpt_coefficient_mu 6.437
_exptl_absorpt_correction_T_max 1.178
_exptl_absorpt_correction_T_min 0.826
_exptl_absorpt_correction_type multi-scan
_exptl_absorpt_process_details
;
 'SORTAV (R.H. Blessing, Acta Cryst. 1995)'
;
_exptl_crystal_colour Yellow
_exptl_crystal_density_diffrn 1.629
_exptl_crystal_density_method 'not measured'
_exptl_crystal_description Prism
_exptl_crystal_F_000 1320
_exptl_crystal_size_max 0.50
_exptl_crystal_size_mid 0.45
_exptl_crystal_size_min 0.45
_refine_diff_density_max 0.894
_refine_diff_density_min -0.841
_refine_diff_density_rms 0.103
_refine_ls_extinction_method none
_refine_ls_goodness_of_fit_ref 1.099
_refine_ls_hydrogen_treatment constr
_refine_ls_matrix_type full
_refine_ls_number_parameters 455
_refine_ls_number_reflns 4945
_refine_ls_number_restraints 0
_refine_ls_restrained_S_all 1.099
_refine_ls_R_factor_all 0.0364
_refine_ls_R_factor_gt 0.0356
_refine_ls_shift/su_max 0.001
_refine_ls_shift/su_mean 0.000
_refine_ls_structure_factor_coef Fsqd
_refine_ls_weighting_details 'calc w=1/[\s^2^(Fo^2^)+(0.0497P)^2^+4.8305P] where P=(Fo^2^+2Fc^2^)/3'
_refine_ls_weighting_scheme calc
_refine_ls_wR_factor_gt 0.0929
_refine_ls_wR_factor_ref 0.0935
_reflns_number_gt 4857
_reflns_number_total 4945
_reflns_threshold_expression >2sigma(I)
_cod_data_source_file om700476f-file005.cif
_cod_data_source_block 12
_cod_depositor_comments
;
The following automatic conversions were performed:

'_symmetry_cell_setting' value 'Monoclinic' changed to 'monoclinic'
according to /home/saulius/struct/CIF-dictionaries/cif_core.dic
dictionary named 'cif_core.dic' version 2.4.1 from 2010-06-29.

Automatic conversion script
Id: cif_fix_values 1715 2011-07-08 13:25:40Z adriana 
;
_cod_original_sg_symbol_H-M 'P 21/c'
_cod_database_code 4073576

loop_
_symmetry_equiv_pos_as_xyz
'x, y, z'
'-x, y+1/2, -z+1/2'
'-x, -y, -z'
'x, -y-1/2, z-1/2'

loop_
_atom_site_label
_atom_site_type_symbol
_atom_site_fract_x
_atom_site_fract_y
_atom_site_fract_z
_atom_site_U_iso_or_equiv
_atom_site_adp_type
_atom_site_occupancy
_atom_site_symmetry_multiplicity
_atom_site_calc_flag
_atom_site_refinement_flags
C5 C 0.4556(3) 0.20985(17) 0.62429(19) 0.0226(6) Uani 1 1 d .
C4 C 0.3334(4) 0.15152(17) 0.6142(2) 0.0239(7) Uani 1 1 d .
C3 C 0.3263(3) 0.08064(17) 0.5770(2) 0.0240(6) Uani 1 1 d .
C2 C 0.3771(3) 0.06202(16) 0.5045(2) 0.0220(6) Uani 1 1 d .
C1 C 0.4513(3) 0.11289(15) 0.46602(18) 0.0183(5) Uani 1 1 d .
C23 C 0.4862(3) 0.09663(15) 0.38463(18) 0.0189(6) Uani 1 1 d .
C24 C 0.6027(3) 0.13408(18) 0.3670(2) 0.0240(6) Uani 1 1 d .
C25 C 0.6486(4) 0.11678(19) 0.2955(2) 0.0284(7) Uani 1 1 d .
C26 C 0.5810(3) 0.06018(18) 0.24021(19) 0.0275(7) Uani 1 1 d .
C27 C 0.4607(4) 0.02473(17) 0.2565(2) 0.0277(7) Uani 1 1 d .
C28 C 0.4133(3) 0.04232(16) 0.3268(2) 0.0241(6) Uani 1 1 d .
C29 C 0.6379(5) 0.0367(2) 0.1667(3) 0.0432(9) Uani 1 1 d .
C8 C 0.0840(3) 0.1779(2) 0.33816(19) 0.0264(6) Uani 1 1 d .
C9 C 0.0348(3) 0.22102(17) 0.3968(2) 0.0264(7) Uani 1 1 d .
C10 C -0.0144(3) 0.1745(2) 0.4512(2) 0.0335(8) Uani 1 1 d .
C6 C 0.0027(4) 0.1010(2) 0.4261(3) 0.0391(9) Uani 1 1 d .
C7 C 0.0629(3) 0.10306(19) 0.3564(2) 0.0336(8) Uani 1 1 d .
C11 C 0.2746(3) 0.33621(16) 0.54754(19) 0.0195(6) Uani 1 1 d .
C12 C 0.1888(4) 0.33027(18) 0.6036(2) 0.0268(6) Uani 1 1 d .
C13 C 0.1182(4) 0.3921(2) 0.6238(2) 0.0294(7) Uani 1 1 d .
C14 C 0.1302(4) 0.45915(19) 0.5873(2) 0.0330(7) Uani 1 1 d .
C15 C 0.2132(4) 0.4651(2) 0.5309(2) 0.0370(8) Uani 1 1 d .
C16 C 0.2854(4) 0.40441(18) 0.5105(2) 0.0280(7) Uani 1 1 d .
C17 C 0.5041(3) 0.29107(14) 0.47379(18) 0.0180(5) Uani 1 1 d .
C18 C 0.4603(4) 0.30955(17) 0.38696(19) 0.0248(6) Uani 1 1 d .
C19 C 0.5639(4) 0.33715(17) 0.3494(2) 0.0319(8) Uani 1 1 d .
C20 C 0.7107(4) 0.34457(17) 0.3971(3) 0.0317(8) Uani 1 1 d .
C21 C 0.7538(4) 0.32531(19) 0.4827(2) 0.0295(7) Uani 1 1 d .
C22 C 0.6518(3) 0.29926(16) 0.5218(2) 0.0224(6) Uani 1 1 d .
F1 F -0.0749(3) -0.35374(15) -0.2747(2) 0.0696(9) Uani 1 1 d .
F2 F 0.0227(3) -0.29961(13) -0.14755(18) 0.0629(8) Uani 1 1 d .
F3 F 0.1624(2) -0.31734(14) -0.23486(14) 0.0454(5) Uani 1 1 d .
F4 F 0.2039(3) -0.38509(16) -0.11440(15) 0.0629(7) Uani 1 1 d .
F5 F 0.1040(3) -0.43950(13) -0.24231(16) 0.0549(6) Uani 1 1 d .
F6 F -0.0330(3) -0.42067(13) -0.15266(19) 0.0595(7) Uani 1 1 d .
P1 P 0.36818(7) 0.25511(4) 0.52223(4) 0.01524(15) Uani 1 1 d .
P2 P 0.06385(8) -0.36947(4) -0.19475(5) 0.02306(18) Uani 1 1 d .
Ru1 Ru 0.22449(2) 0.153841(10) 0.469907(13) 0.01421(10) Uani 1 1 d .
H4 H 0.271(4) 0.1575(17) 0.656(2) 0.017(8) Uiso 1 1 d .
H3 H 0.267(4) 0.0504(19) 0.592(2) 0.014(8) Uiso 1 1 d .
H21 H 0.841(5) 0.329(2) 0.507(3) 0.032(10) Uiso 1 1 d .
H22 H 0.683(4) 0.2864(19) 0.578(2) 0.023(9) Uiso 1 1 d .
H18 H 0.357(5) 0.301(2) 0.353(3) 0.041(11) Uiso 1 1 d .
H2 H 0.344(4) 0.016(2) 0.475(2) 0.029(9) Uiso 1 1 d .
H10 H 0.088(5) 0.064(3) 0.327(3) 0.049(12) Uiso 1 1 d .
H8 H 0.040(4) 0.273(2) 0.400(2) 0.034(10) Uiso 1 1 d .
H16 H 0.345(4) 0.4092(18) 0.474(2) 0.017(8) Uiso 1 1 d .
H27 H 0.412(4) -0.014(2) 0.220(3) 0.034(10) Uiso 1 1 d .
H1 H 0.533(4) 0.1460(16) 0.505(2) 0.012(7) Uiso 1 1 d .
H25 H 0.731(4) 0.141(2) 0.287(2) 0.026(9) Uiso 1 1 d .
H5A H 0.547(5) 0.183(2) 0.625(3) 0.034(10) Uiso 1 1 d .
H15 H 0.225(5) 0.508(2) 0.510(3) 0.038(11) Uiso 1 1 d .
H24 H 0.661(4) 0.1701(19) 0.408(2) 0.019(8) Uiso 1 1 d .
H6 H -0.024(5) 0.061(3) 0.450(3) 0.058(14) Uiso 1 1 d .
H12 H 0.179(4) 0.288(2) 0.633(2) 0.026(9) Uiso 1 1 d .
H13 H 0.063(5) 0.388(3) 0.660(3) 0.054(13) Uiso 1 1 d .
H5B H 0.466(4) 0.241(2) 0.670(3) 0.037(10) Uiso 1 1 d .
H9 H 0.119(4) 0.195(2) 0.292(3) 0.035(10) Uiso 1 1 d .
H28 H 0.335(5) 0.018(2) 0.337(2) 0.034(10) Uiso 1 1 d .
H19 H 0.530(5) 0.349(2) 0.286(3) 0.033(10) Uiso 1 1 d .
H7 H -0.049(5) 0.191(3) 0.497(3) 0.055(13) Uiso 1 1 d .
H20 H 0.779(6) 0.363(3) 0.369(3) 0.058(14) Uiso 1 1 d .
H29B H 0.722(6) 0.001(3) 0.188(3) 0.067(15) Uiso 1 1 d .
H14 H 0.086(5) 0.503(3) 0.602(3) 0.057(13) Uiso 1 1 d .
H29C H 0.645(8) 0.077(4) 0.130(5) 0.11(2) Uiso 1 1 d .
H29A H 0.557(7) 0.017(4) 0.115(4) 0.09(2) Uiso 1 1 d .
CT01 C 0.0340 0.1555 0.3937 0.010 Uiso 0.00 1 d P

loop_
_atom_site_aniso_label
_atom_site_aniso_U_11
_atom_site_aniso_U_22
_atom_site_aniso_U_33
_atom_site_aniso_U_23
_atom_site_aniso_U_13
_atom_site_aniso_U_12
C5 0.0197(14) 0.0268(15) 0.0183(14) 0.0020(12) 0.0011(11) 0.0031(12)
C4 0.0216(15) 0.0316(17) 0.0174(14) 0.0125(11) 0.0038(12) 0.0069(11)
C3 0.0184(14) 0.0219(15) 0.0301(15) 0.0194(12) 0.0041(12) 0.0062(12)
C2 0.0171(14) 0.0142(13) 0.0322(16) 0.0081(12) 0.0031(12) 0.0105(11)
C1 0.0113(12) 0.0148(12) 0.0267(14) 0.0021(11) 0.0020(11) 0.0062(10)
C23 0.0127(12) 0.0163(13) 0.0239(14) 0.0013(11) -0.0004(10) 0.0060(10)
C24 0.0183(14) 0.0227(14) 0.0293(16) -0.0030(13) 0.0041(12) 0.0002(12)
C25 0.0229(15) 0.0327(17) 0.0307(16) -0.0006(13) 0.0095(13) 0.0019(13)
C26 0.0273(16) 0.0285(16) 0.0226(15) 0.0009(12) 0.0006(12) 0.0129(13)
C27 0.0296(16) 0.0193(14) 0.0259(15) -0.0044(12) -0.0051(12) 0.0049(12)
C28 0.0181(14) 0.0194(14) 0.0307(16) -0.0025(12) 0.0008(12) 0.0025(11)
C29 0.056(2) 0.046(2) 0.0288(18) -0.0019(17) 0.0137(17) 0.0156(19)
C8 0.0192(14) 0.0384(18) 0.0163(14) 0.0031(13) -0.0030(11) 0.0039(13)
C9 0.0201(14) 0.0194(15) 0.0277(15) 0.0027(12) -0.0121(12) 0.0101(12)
C10 0.0124(14) 0.058(2) 0.0294(17) 0.0020(16) 0.0051(12) 0.0118(15)
C6 0.0144(15) 0.0368(19) 0.055(2) 0.0234(17) -0.0067(14) -0.0086(13)
C7 0.0185(15) 0.0265(16) 0.0446(19) -0.0146(15) -0.0087(14) 0.0038(12)
C11 0.0182(14) 0.0188(14) 0.0180(13) -0.0035(11) -0.0001(11) -0.0004(10)
C12 0.0299(17) 0.0236(15) 0.0286(16) -0.0009(13) 0.0111(13) 0.0021(13)
C13 0.0267(16) 0.0388(19) 0.0232(15) -0.0045(13) 0.0079(13) 0.0046(14)
C14 0.0334(18) 0.0287(17) 0.0313(17) -0.0100(14) 0.0007(14) 0.0075(14)
C15 0.046(2) 0.0214(17) 0.044(2) 0.0028(15) 0.0142(17) 0.0078(15)
C16 0.0323(17) 0.0222(15) 0.0318(16) 0.0022(13) 0.0127(14) 0.0037(12)
C17 0.0194(13) 0.0147(13) 0.0201(13) -0.0014(10) 0.0059(11) 0.0005(10)
C18 0.0307(16) 0.0208(14) 0.0212(14) -0.0002(11) 0.0050(12) -0.0048(12)
C19 0.050(2) 0.0220(15) 0.0278(17) -0.0059(13) 0.0186(16) -0.0078(14)
C20 0.039(2) 0.0204(16) 0.046(2) -0.0061(13) 0.0286(17) -0.0057(13)
C21 0.0188(16) 0.0229(16) 0.049(2) -0.0094(14) 0.0132(14) -0.0046(13)
C22 0.0190(14) 0.0205(14) 0.0260(15) -0.0019(12) 0.0038(12) 0.0000(11)
F1 0.0450(15) 0.0560(16) 0.0797(19) 0.0329(14) -0.0261(14) -0.0031(11)
F2 0.100(2) 0.0344(12) 0.0762(17) 0.0008(12) 0.0601(17) 0.0174(13)
F3 0.0401(12) 0.0547(14) 0.0486(12) 0.0114(11) 0.0241(10) -0.0021(10)
F4 0.0610(16) 0.0705(17) 0.0391(13) 0.0168(12) -0.0141(11) 0.0115(13)
F5 0.0823(18) 0.0417(13) 0.0472(13) -0.0033(10) 0.0292(13) 0.0188(12)
F6 0.0662(16) 0.0377(12) 0.094(2) 0.0237(13) 0.0536(15) 0.0093(11)
P1 0.0141(3) 0.0141(3) 0.0165(3) 0.0014(2) 0.0028(2) 0.0009(2)
P2 0.0229(4) 0.0243(4) 0.0238(4) 0.0064(3) 0.0096(3) 0.0090(3)
Ru1 0.01121(14) 0.01084(14) 0.01943(14) 0.00398(7) 0.00266(9) 0.00318(6)

loop_
_atom_type_symbol
_atom_type_description
_atom_type_scat_dispersion_real
_atom_type_scat_dispersion_imag
_atom_type_scat_source
C C 0.0181 0.0091 'International Tables Vol C Tables 4.2.6.8 and 6.1.1.4'
H H 0.0000 0.0000 'International Tables Vol C Tables 4.2.6.8 and 6.1.1.4'
F F 0.0727 0.0534 'International Tables Vol C Tables 4.2.6.8 and 6.1.1.4'
P P 0.2955 0.4335 'International Tables Vol C Tables 4.2.6.8 and 6.1.1.4'
Ru Ru 0.0552 3.2960 'International Tables Vol C Tables 4.2.6.8 and 6.1.1.4'

loop_
_geom_angle_atom_site_label_1
_geom_angle_atom_site_label_2
_geom_angle_atom_site_label_3
_geom_angle
C4 C5 P1 94.94(18)
C4 C5 H5A 107(2)
P1 C5 H5A 114(2)
C4 C5 H5B 114(3)
P1 C5 H5B 112(3)
H5A C5 H5B 114(3)
C3 C4 C5 127.8(3)
C3 C4 Ru1 67.85(17)
C5 C4 Ru1 101.37(18)
C3 C4 H4 114.5(18)
C5 C4 H4 114.4(18)
Ru1 C4 H4 120.6(19)
C4 C3 C2 125.5(3)
C4 C3 Ru1 75.23(16)
C2 C3 Ru1 70.08(15)
C4 C3 H3 114(2)
C2 C3 H3 118(2)
Ru1 C3 H3 116(2)
C1 C2 C3 122.6(3)
C1 C2 Ru1 75.97(15)
C3 C2 Ru1 71.31(15)
C1 C2 H2 119(2)
C3 C2 H2 118(2)
Ru1 C2 H2 116(2)
C2 C1 C23 122.3(3)
C2 C1 Ru1 67.14(15)
C23 C1 Ru1 122.78(18)
C2 C1 H1 119.2(18)
C23 C1 H1 109.8(18)
Ru1 C1 H1 109.4(17)
C24 C23 C28 117.9(3)
C24 C23 C1 118.7(3)
C28 C23 C1 123.3(3)
C23 C24 C25 121.2(3)
C23 C24 H24 120.3(19)
C25 C24 H24 118(2)
C24 C25 C26 120.9(3)
C24 C25 H25 119(2)
C26 C25 H25 120(2)
C25 C26 C27 117.4(3)
C25 C26 C29 121.4(3)
C27 C26 C29 121.1(3)
C28 C27 C26 121.8(3)
C28 C27 H27 118(2)
C26 C27 H27 120(2)
C27 C28 C23 120.5(3)
C27 C28 H28 121(2)
C23 C28 H28 119(3)
C26 C29 H29B 110(3)
C26 C29 H29C 113(4)
H29B C29 H29C 121(5)
C26 C29 H29A 114(4)
H29B C29 H29A 112(5)
H29C C29 H29A 86(5)
CT01 C8 C9 53.31(19)
CT01 C8 C7 53.8(2)
C9 C8 C7 107.1(3)
CT01 C8 Ru1 57.24(11)
C9 C8 Ru1 70.95(16)
C7 C8 Ru1 71.82(18)
CT01 C8 H9 177(2)
C9 C8 H9 127(2)
C7 C8 H9 125(2)
Ru1 C8 H9 126(2)
CT01 C9 C10 54.8(2)
CT01 C9 C8 54.38(19)
C10 C9 C8 109.2(3)
CT01 C9 Ru1 57.66(11)
C10 C9 Ru1 71.90(17)
C8 C9 Ru1 71.73(16)
CT01 C9 H8 178(2)
C10 C9 H8 126(2)
C8 C9 H8 125(2)
Ru1 C9 H8 120(2)
CT01 C10 C9 53.83(19)
CT01 C10 C6 53.6(2)
C9 C10 C6 107.4(3)
CT01 C10 Ru1 57.31(12)
C9 C10 Ru1 71.23(17)
C6 C10 Ru1 71.61(18)
CT01 C10 H7 177(3)
C9 C10 H7 124(3)
C6 C10 H7 128(3)
Ru1 C10 H7 121(3)
CT01 C6 C7 54.2(2)
CT01 C6 C10 54.1(2)
C7 C6 C10 108.2(3)
CT01 C6 Ru1 57.03(13)
C7 C6 Ru1 71.73(18)
C10 C6 Ru1 71.09(18)
CT01 C6 H6 178(3)
C7 C6 H6 127(3)
C10 C6 H6 124(3)
Ru1 C6 H6 125(3)
CT01 C7 C6 53.9(2)
CT01 C7 C8 54.15(19)
C6 C7 C8 108.0(3)
CT01 C7 Ru1 56.81(12)
C6 C7 Ru1 71.30(19)
C8 C7 Ru1 71.00(17)
CT01 C7 H10 177(3)
C6 C7 H10 128(3)
C8 C7 H10 123(3)
Ru1 C7 H10 122(3)
C12 C11 C16 118.9(3)
C12 C11 P1 119.9(2)
C16 C11 P1 121.2(2)
C11 C12 C13 120.2(3)
C11 C12 H12 125(2)
C13 C12 H12 115(2)
C14 C13 C12 120.4(3)
C14 C13 H13 120(3)
C12 C13 H13 120(3)
C15 C14 C13 119.6(3)
C15 C14 H14 118(3)
C13 C14 H14 122(3)
C14 C15 C16 120.9(3)
C14 C15 H15 120(3)
C16 C15 H15 119(3)
C15 C16 C11 120.0(3)
C15 C16 H16 121(2)
C11 C16 H16 119(2)
C22 C17 C18 119.9(3)
C22 C17 P1 120.8(2)
C18 C17 P1 119.4(2)
C19 C18 C17 119.7(3)
C19 C18 H18 121(2)
C17 C18 H18 119(2)
C20 C19 C18 120.2(3)
C20 C19 H19 122(2)
C18 C19 H19 118(2)
C21 C20 C19 119.8(3)
C21 C20 H20 122(3)
C19 C20 H20 118(3)
C20 C21 C22 120.9(3)
C20 C21 H21 116(3)
C22 C21 H21 123(3)
C21 C22 C17 119.5(3)
C21 C22 H22 119(2)
C17 C22 H22 121(2)
C17 P1 C11 104.95(13)
C17 P1 C5 111.78(13)
C11 P1 C5 106.07(14)
C17 P1 Ru1 122.82(9)
C11 P1 Ru1 117.28(9)
C5 P1 Ru1 92.31(10)
F1 P2 F2 89.76(17)
F1 P2 F5 89.92(16)
F2 P2 F5 179.62(18)
F1 P2 F6 91.19(16)
F2 P2 F6 90.33(14)
F5 P2 F6 89.48(14)
F1 P2 F3 89.72(14)
F2 P2 F3 88.77(13)
F5 P2 F3 91.43(13)
F6 P2 F3 178.71(16)
F1 P2 F4 179.77(18)
F2 P2 F4 90.22(17)
F5 P2 F4 90.09(15)
F6 P2 F4 89.03(16)
F3 P2 F4 90.06(14)
CT01 Ru1 C2 128.62(8)
CT01 Ru1 C3 131.14(8)
C2 Ru1 C3 38.61(12)
CT01 Ru1 C9 32.67(8)
C2 Ru1 C9 159.82(12)
C3 Ru1 C9 150.23(12)
CT01 Ru1 C10 32.97(9)
C2 Ru1 C10 137.51(14)
C3 Ru1 C10 114.00(13)
C9 Ru1 C10 36.86(14)
CT01 Ru1 C8 33.00(9)
C2 Ru1 C8 124.67(12)
C3 Ru1 C8 153.64(13)
C9 Ru1 C8 37.31(12)
C10 Ru1 C8 62.30(12)
CT01 Ru1 C6 32.64(9)
C2 Ru1 C6 104.06(13)
C3 Ru1 C6 98.53(12)
C9 Ru1 C6 61.69(13)
C10 Ru1 C6 37.29(15)
C8 Ru1 C6 62.05(13)
CT01 Ru1 C7 32.67(9)
C2 Ru1 C7 98.07(12)
C3 Ru1 C7 116.68(13)
C9 Ru1 C7 61.84(12)
C10 Ru1 C7 62.12(13)
C8 Ru1 C7 37.18(13)
C6 Ru1 C7 36.97(15)
CT01 Ru1 C4 138.33(8)
C2 Ru1 C4 69.53(11)
C3 Ru1 C4 36.92(12)
C9 Ru1 C4 128.32(12)
C10 Ru1 C4 106.33(12)
C8 Ru1 C4 165.61(12)
C6 Ru1 C4 115.09(13)
C7 Ru1 C4 147.71(13)
CT01 Ru1 C1 135.71(7)
C2 Ru1 C1 36.89(11)
C3 Ru1 C1 68.04(11)
C9 Ru1 C1 141.62(12)
C10 Ru1 C1 167.06(13)
C8 Ru1 C1 109.77(11)
C6 Ru1 C1 130.70(14)
C7 Ru1 C1 105.21(12)
C4 Ru1 C1 82.97(11)
CT01 Ru1 P1 125.827(19)
C2 Ru1 P1 104.11(9)
C3 Ru1 P1 96.61(9)
C9 Ru1 P1 93.23(8)
C10 Ru1 P1 112.48(11)
C8 Ru1 P1 108.97(9)
C6 Ru1 P1 149.77(11)
C7 Ru1 P1 145.87(10)
C4 Ru1 P1 65.82(8)
C1 Ru1 P1 79.33(7)
C9 CT01 C6 143.7(3)
C9 CT01 C7 144.3(3)
C6 CT01 C7 72.0(3)
C9 CT01 C10 71.4(3)
C6 CT01 C10 72.3(3)
C7 CT01 C10 144.3(3)
C9 CT01 C8 72.3(2)
C6 CT01 C8 144.0(3)
C7 CT01 C8 72.0(2)
C10 CT01 C8 143.7(3)
C9 CT01 Ru1 89.68(13)
C6 CT01 Ru1 90.33(15)
C7 CT01 Ru1 90.51(14)
C10 CT01 Ru1 89.73(15)
C8 CT01 Ru1 89.76(14)

loop_
_geom_bond_atom_site_label_1
_geom_bond_atom_site_label_2
_geom_bond_distance
C5 C4 1.536(4)
C5 P1 1.823(3)
C5 H5A 0.98(4)
C5 H5B 0.93(4)
C4 C3 1.415(5)
C4 Ru1 2.277(3)
C4 H4 1.03(3)
C3 C2 1.437(4)
C3 Ru1 2.181(3)
C3 H3 0.87(3)
C2 C1 1.410(4)
C2 Ru1 2.165(3)
C2 H2 0.97(4)
C1 C23 1.486(4)
C1 Ru1 2.279(3)
C1 H1 1.03(3)
C23 C24 1.389(4)
C23 C28 1.398(4)
C24 C25 1.392(5)
C24 H24 0.98(4)
C25 C26 1.392(5)
C25 H25 0.94(4)
C26 C27 1.394(5)
C26 C29 1.509(5)
C27 C28 1.382(5)
C27 H27 0.94(4)
C28 H28 0.91(4)
C29 H29B 1.00(6)
C29 H29C 0.97(8)
C29 H29A 1.03(7)
C8 CT01 1.206(3)
C8 C9 1.414(5)
C8 C7 1.415(5)
C8 Ru1 2.214(3)
C8 H9 0.95(4)
C9 CT01 1.190(3)
C9 C10 1.397(5)
C9 Ru1 2.204(3)
C9 H8 0.95(4)
C10 CT01 1.204(3)
C10 C6 1.417(6)
C10 Ru1 2.213(3)
C10 H7 0.94(5)
C6 CT01 1.197(3)
C6 C7 1.409(6)
C6 Ru1 2.220(3)
C6 H6 0.89(5)
C7 CT01 1.201(3)
C7 Ru1 2.225(3)
C7 H10 0.92(5)
C11 C12 1.388(4)
C11 C16 1.393(4)
C11 P1 1.823(3)
C12 C13 1.391(5)
C12 H12 0.93(4)
C13 C14 1.374(5)
C13 H13 0.89(5)
C14 C15 1.371(5)
C14 H14 0.95(5)
C15 C16 1.384(5)
C15 H15 0.87(4)
C16 H16 0.93(3)
C17 C22 1.392(4)
C17 C18 1.395(4)
C17 P1 1.810(3)
C18 C19 1.388(5)
C18 H18 0.99(4)
C19 C20 1.382(6)
C19 H19 1.01(4)
C20 C21 1.379(6)
C20 H20 0.95(5)
C21 C22 1.381(5)
C21 H21 0.80(5)
C22 H22 0.91(4)
F1 P2 1.580(2)
F2 P2 1.588(2)
F3 P2 1.592(2)
F4 P2 1.592(2)
F5 P2 1.590(2)
F6 P2 1.590(2)
P1 Ru1 2.2938(7)
Ru1 CT01 1.86226(19)

loop_
_geom_torsion_atom_site_label_1
_geom_torsion_atom_site_label_2
_geom_torsion_atom_site_label_3
_geom_torsion_atom_site_label_4
_geom_torsion
P1 C5 C4 C3 90.9(3)
P1 C5 C4 Ru1 20.22(18)
C5 C4 C3 C2 -35.7(5)
Ru1 C4 C3 C2 51.7(3)
C5 C4 C3 Ru1 -87.3(3)
C4 C3 C2 C1 4.9(4)
Ru1 C3 C2 C1 58.7(2)
C4 C3 C2 Ru1 -53.8(3)
C3 C2 C1 C23 -171.9(2)
Ru1 C2 C1 C23 -115.4(2)
C3 C2 C1 Ru1 -56.5(2)
C2 C1 C23 C24 -156.2(3)
Ru1 C1 C23 C24 121.8(2)
C2 C1 C23 C28 20.0(4)
Ru1 C1 C23 C28 -62.0(3)
C28 C23 C24 C25 -1.9(4)
C1 C23 C24 C25 174.5(3)
C23 C24 C25 C26 -1.4(5)
C24 C25 C26 C27 3.7(5)
C24 C25 C26 C29 -174.8(3)
C25 C26 C27 C28 -2.8(4)
C29 C26 C27 C28 175.7(3)
C26 C27 C28 C23 -0.4(5)
C24 C23 C28 C27 2.7(4)
C1 C23 C28 C27 -173.5(3)
C7 C8 C9 CT01 0.30(19)
Ru1 C8 C9 CT01 -62.83(10)
CT01 C8 C9 C10 0.3(2)
C7 C8 C9 C10 0.6(3)
Ru1 C8 C9 C10 -62.5(2)
CT01 C8 C9 Ru1 62.83(10)
C7 C8 C9 Ru1 63.1(2)
C8 C9 C10 CT01 -0.3(2)
Ru1 C9 C10 CT01 -62.72(11)
CT01 C9 C10 C6 -0.2(2)
C8 C9 C10 C6 -0.4(3)
Ru1 C9 C10 C6 -62.9(2)
CT01 C9 C10 Ru1 62.72(11)
C8 C9 C10 Ru1 62.4(2)
C9 C10 C6 CT01 0.2(2)
Ru1 C10 C6 CT01 -62.48(12)
CT01 C10 C6 C7 0.0(2)
C9 C10 C6 C7 0.1(4)
Ru1 C10 C6 C7 -62.5(2)
CT01 C10 C6 Ru1 62.48(12)
C9 C10 C6 Ru1 62.6(2)
C10 C6 C7 CT01 0.0(2)
Ru1 C6 C7 CT01 -62.07(12)
CT01 C6 C7 C8 0.2(2)
C10 C6 C7 C8 0.2(3)
Ru1 C6 C7 C8 -61.9(2)
CT01 C6 C7 Ru1 62.07(12)
C10 C6 C7 Ru1 62.1(2)
C9 C8 C7 CT01 -0.30(19)
Ru1 C8 C7 CT01 62.26(11)
CT01 C8 C7 C6 -0.2(2)
C9 C8 C7 C6 -0.5(3)
Ru1 C8 C7 C6 62.1(2)
CT01 C8 C7 Ru1 -62.26(11)
C9 C8 C7 Ru1 -62.6(2)
C16 C11 C12 C13 -1.6(5)
P1 C11 C12 C13 179.4(2)
C11 C12 C13 C14 1.3(5)
C12 C13 C14 C15 -0.4(5)
C13 C14 C15 C16 -0.2(5)
C14 C15 C16 C11 -0.2(5)
C12 C11 C16 C15 1.0(5)
P1 C11 C16 C15 -180.0(3)
C22 C17 C18 C19 -1.1(4)
P1 C17 C18 C19 -180.0(2)
C17 C18 C19 C20 1.6(5)
C18 C19 C20 C21 -0.8(5)
C19 C20 C21 C22 -0.6(5)
C20 C21 C22 C17 1.2(5)
C18 C17 C22 C21 -0.3(4)
P1 C17 C22 C21 178.6(2)
C22 C17 P1 C11 98.7(2)
C18 C17 P1 C11 -82.4(2)
C22 C17 P1 C5 -15.9(3)
C18 C17 P1 C5 163.0(2)
C22 C17 P1 Ru1 -123.9(2)
C18 C17 P1 Ru1 55.0(3)
C12 C11 P1 C17 -164.5(2)
C16 C11 P1 C17 16.5(3)
C12 C11 P1 C5 -46.0(3)
C16 C11 P1 C5 135.0(3)
C12 C11 P1 Ru1 55.3(3)
C16 C11 P1 Ru1 -123.7(2)
C4 C5 P1 C17 -146.56(18)
C4 C5 P1 C11 99.6(2)
C4 C5 P1 Ru1 -19.67(18)
C1 C2 Ru1 CT01 117.50(16)
C3 C2 Ru1 CT01 -110.42(17)
C1 C2 Ru1 C3 -132.1(3)
C1 C2 Ru1 C9 99.2(4)
C3 C2 Ru1 C9 -128.7(3)
C1 C2 Ru1 C10 161.64(19)
C3 C2 Ru1 C10 -66.3(3)
C1 C2 Ru1 C8 76.3(2)
C3 C2 Ru1 C8 -151.61(19)
C1 C2 Ru1 C6 141.8(2)
C3 C2 Ru1 C6 -86.1(2)
C1 C2 Ru1 C7 104.62(19)
C3 C2 Ru1 C7 -123.3(2)
C1 C2 Ru1 C4 -106.24(19)
C3 C2 Ru1 C4 25.83(18)
C3 C2 Ru1 C1 132.1(3)
C1 C2 Ru1 P1 -49.24(18)
C3 C2 Ru1 P1 82.84(17)
C4 C3 Ru1 CT01 -119.26(17)
C2 C3 Ru1 CT01 103.55(17)
C4 C3 Ru1 C2 137.2(3)
C4 C3 Ru1 C9 -75.6(3)
C2 C3 Ru1 C9 147.2(2)
C4 C3 Ru1 C10 -85.4(2)
C2 C3 Ru1 C10 137.40(19)
C4 C3 Ru1 C8 -161.1(2)
C2 C3 Ru1 C8 61.7(3)
C4 C3 Ru1 C6 -120.9(2)
C2 C3 Ru1 C6 101.9(2)
C4 C3 Ru1 C7 -154.97(19)
C2 C3 Ru1 C7 67.8(2)
C2 C3 Ru1 C4 -137.2(3)
C4 C3 Ru1 C1 108.5(2)
C2 C3 Ru1 C1 -28.71(17)
C4 C3 Ru1 P1 32.82(18)
C2 C3 Ru1 P1 -104.37(17)
C10 C9 Ru1 CT01 59.3(2)
C8 C9 Ru1 CT01 -58.87(19)
CT01 C9 Ru1 C2 27.0(5)
C10 C9 Ru1 C2 86.3(4)
C8 C9 Ru1 C2 -31.9(5)
CT01 C9 Ru1 C3 -74.2(3)
C10 C9 Ru1 C3 -15.0(3)
C8 C9 Ru1 C3 -133.1(3)
CT01 C9 Ru1 C10 -59.3(2)
C8 C9 Ru1 C10 -118.1(3)
CT01 C9 Ru1 C8 58.87(19)
C10 C9 Ru1 C8 118.1(3)
CT01 C9 Ru1 C6 -21.26(16)
C10 C9 Ru1 C6 38.0(2)
C8 C9 Ru1 C6 -80.1(2)
CT01 C9 Ru1 C7 20.93(15)
C10 C9 Ru1 C7 80.2(2)
C8 C9 Ru1 C7 -37.9(2)
CT01 C9 Ru1 C4 -122.11(15)
C10 C9 Ru1 C4 -62.8(2)
C8 C9 Ru1 C4 179.02(18)
CT01 C9 Ru1 C1 99.6(2)
C10 C9 Ru1 C1 158.9(2)
C8 C9 Ru1 C1 40.7(3)
CT01 C9 Ru1 P1 176.46(14)
C10 C9 Ru1 P1 -124.3(2)
C8 C9 Ru1 P1 117.59(19)
C9 C10 Ru1 CT01 -58.50(19)
C6 C10 Ru1 CT01 58.0(2)
CT01 C10 Ru1 C2 -90.9(2)
C9 C10 Ru1 C2 -149.4(2)
C6 C10 Ru1 C2 -32.8(3)
CT01 C10 Ru1 C3 -129.57(17)
C9 C10 Ru1 C3 171.94(19)
C6 C10 Ru1 C3 -71.6(2)
CT01 C10 Ru1 C9 58.50(19)
C6 C10 Ru1 C9 116.5(3)
CT01 C10 Ru1 C8 21.36(15)
C9 C10 Ru1 C8 -37.14(19)
C6 C10 Ru1 C8 79.4(2)
CT01 C10 Ru1 C6 -58.0(2)
C9 C10 Ru1 C6 -116.5(3)
CT01 C10 Ru1 C7 -20.88(16)
C9 C10 Ru1 C7 -79.4(2)
C6 C10 Ru1 C7 37.1(2)
CT01 C10 Ru1 C4 -168.18(16)
C9 C10 Ru1 C4 133.33(19)
C6 C10 Ru1 C4 -110.2(2)
CT01 C10 Ru1 C1 -33.3(7)
C9 C10 Ru1 C1 -91.8(6)
C6 C10 Ru1 C1 24.7(6)
CT01 C10 Ru1 P1 121.74(15)
C9 C10 Ru1 P1 63.2(2)
C6 C10 Ru1 P1 179.76(19)
C9 C8 Ru1 CT01 58.03(19)
C7 C8 Ru1 CT01 -58.2(2)
CT01 C8 Ru1 C2 109.17(16)
C9 C8 Ru1 C2 167.20(19)
C7 C8 Ru1 C2 51.0(2)
CT01 C8 Ru1 C3 67.2(3)
C9 C8 Ru1 C3 125.3(3)
C7 C8 Ru1 C3 9.1(4)
CT01 C8 Ru1 C9 -58.03(19)
C7 C8 Ru1 C9 -116.2(3)
CT01 C8 Ru1 C10 -21.34(16)
C9 C8 Ru1 C10 36.7(2)
C7 C8 Ru1 C10 -79.5(2)
CT01 C8 Ru1 C6 21.04(16)
C9 C8 Ru1 C6 79.1(2)
C7 C8 Ru1 C6 -37.1(2)
CT01 C8 Ru1 C7 58.2(2)
C9 C8 Ru1 C7 116.2(3)
CT01 C8 Ru1 C4 -61.1(5)
C9 C8 Ru1 C4 -3.1(6)
C7 C8 Ru1 C4 -119.3(5)
CT01 C8 Ru1 C1 147.47(13)
C9 C8 Ru1 C1 -154.50(19)
C7 C8 Ru1 C1 89.3(2)
CT01 C8 Ru1 P1 -127.38(13)
C9 C8 Ru1 P1 -69.3(2)
C7 C8 Ru1 P1 174.44(18)
C7 C6 Ru1 CT01 58.6(2)
C10 C6 Ru1 CT01 -58.8(2)
CT01 C6 Ru1 C2 -143.34(18)
C7 C6 Ru1 C2 -84.7(2)
C10 C6 Ru1 C2 157.8(2)
CT01 C6 Ru1 C3 177.65(19)
C7 C6 Ru1 C3 -123.7(2)
C10 C6 Ru1 C3 118.8(2)
CT01 C6 Ru1 C9 21.28(16)
C7 C6 Ru1 C9 79.9(2)
C10 C6 Ru1 C9 -37.6(2)
CT01 C6 Ru1 C10 58.8(2)
C7 C6 Ru1 C10 117.5(3)
CT01 C6 Ru1 C8 -21.26(16)
C7 C6 Ru1 C8 37.35(19)
C10 C6 Ru1 C8 -80.1(2)
CT01 C6 Ru1 C7 -58.6(2)
C10 C6 Ru1 C7 -117.5(3)
CT01 C6 Ru1 C4 142.97(17)
C7 C6 Ru1 C4 -158.43(19)
C10 C6 Ru1 C4 84.1(2)
CT01 C6 Ru1 C1 -114.05(18)
C7 C6 Ru1 C1 -55.4(2)
C10 C6 Ru1 C1 -172.90(18)
CT01 C6 Ru1 P1 58.4(3)
C7 C6 Ru1 P1 117.0(2)
C10 C6 Ru1 P1 -0.4(3)
C6 C7 Ru1 CT01 -58.5(2)
C8 C7 Ru1 CT01 59.01(18)
CT01 C7 Ru1 C2 161.19(17)
C6 C7 Ru1 C2 102.7(2)
C8 C7 Ru1 C2 -139.8(2)
CT01 C7 Ru1 C3 125.48(17)
C6 C7 Ru1 C3 67.0(2)
C8 C7 Ru1 C3 -175.51(18)
CT01 C7 Ru1 C9 -20.92(15)
C6 C7 Ru1 C9 -79.4(2)
C8 C7 Ru1 C9 38.09(19)
CT01 C7 Ru1 C10 21.05(16)
C6 C7 Ru1 C10 -37.5(2)
C8 C7 Ru1 C10 80.1(2)
CT01 C7 Ru1 C8 -59.01(19)
C6 C7 Ru1 C8 -117.5(3)
CT01 C7 Ru1 C6 58.5(2)
C8 C7 Ru1 C6 117.5(3)
CT01 C7 Ru1 C4 97.1(2)
C6 C7 Ru1 C4 38.6(3)
C8 C7 Ru1 C4 156.1(2)
CT01 C7 Ru1 C1 -161.81(16)
C6 C7 Ru1 C1 139.7(2)
C8 C7 Ru1 C1 -102.80(19)
CT01 C7 Ru1 P1 -68.4(3)
C6 C7 Ru1 P1 -126.9(2)
C8 C7 Ru1 P1 -9.4(3)
C3 C4 Ru1 CT01 98.74(19)
C5 C4 Ru1 CT01 -134.89(16)
C3 C4 Ru1 C2 -26.91(18)
C5 C4 Ru1 C2 99.5(2)
C5 C4 Ru1 C3 126.4(3)
C3 C4 Ru1 C9 142.19(19)
C5 C4 Ru1 C9 -91.4(2)
C3 C4 Ru1 C10 108.4(2)
C5 C4 Ru1 C10 -125.2(2)
C3 C4 Ru1 C8 144.6(4)
C5 C4 Ru1 C8 -89.0(5)
C3 C4 Ru1 C6 69.5(2)
C5 C4 Ru1 C6 -164.1(2)
C3 C4 Ru1 C7 45.0(3)
C5 C4 Ru1 C7 171.4(2)
C3 C4 Ru1 C1 -62.41(18)
C5 C4 Ru1 C1 63.96(19)
C3 C4 Ru1 P1 -143.83(19)
C5 C4 Ru1 P1 -17.46(16)
C2 C1 Ru1 CT01 -97.09(18)
C23 C1 Ru1 CT01 17.6(3)
C23 C1 Ru1 C2 114.7(3)
C2 C1 Ru1 C3 29.96(19)
C23 C1 Ru1 C3 144.7(3)
C2 C1 Ru1 C9 -146.7(2)
C23 C1 Ru1 C9 -32.0(3)
C2 C1 Ru1 C10 -71.8(6)
C23 C1 Ru1 C10 42.9(6)
C2 C1 Ru1 C8 -121.89(19)
C23 C1 Ru1 C8 -7.2(3)
C2 C1 Ru1 C6 -52.2(2)
C23 C1 Ru1 C6 62.5(3)
C2 C1 Ru1 C7 -83.1(2)
C23 C1 Ru1 C7 31.6(3)
C2 C1 Ru1 C4 65.00(19)
C23 C1 Ru1 C4 179.7(2)
C2 C1 Ru1 P1 131.62(18)
C23 C1 Ru1 P1 -113.7(2)
C17 P1 Ru1 CT01 -94.44(11)
C11 P1 Ru1 CT01 38.24(12)
C5 P1 Ru1 CT01 147.66(10)
C17 P1 Ru1 C2 72.79(14)
C11 P1 Ru1 C2 -154.53(14)
C5 P1 Ru1 C2 -45.11(13)
C17 P1 Ru1 C3 111.34(14)
C11 P1 Ru1 C3 -115.97(14)
C5 P1 Ru1 C3 -6.55(13)
C17 P1 Ru1 C9 -96.80(14)
C11 P1 Ru1 C9 35.89(15)
C5 P1 Ru1 C9 145.31(13)
C17 P1 Ru1 C10 -129.25(15)
C11 P1 Ru1 C10 3.44(15)
C5 P1 Ru1 C10 112.86(14)
C17 P1 Ru1 C8 -62.18(14)
C11 P1 Ru1 C8 70.51(14)
C5 P1 Ru1 C8 179.93(13)
C17 P1 Ru1 C6 -129.0(2)
C11 P1 Ru1 C6 3.7(2)
C5 P1 Ru1 C6 113.2(2)
C17 P1 Ru1 C7 -56.2(2)
C11 P1 Ru1 C7 76.5(2)
C5 P1 Ru1 C7 -174.08(19)
C17 P1 Ru1 C4 132.26(14)
C11 P1 Ru1 C4 -95.06(14)
C5 P1 Ru1 C4 14.36(13)
C17 P1 Ru1 C1 45.23(13)
C11 P1 Ru1 C1 177.92(14)
C5 P1 Ru1 C1 -72.67(12)
C10 C9 CT01 C6 0.3(4)
C8 C9 CT01 C6 180.0(3)
Ru1 C9 CT01 C6 90.1(3)
C10 C9 CT01 C7 179.7(3)
C8 C9 CT01 C7 -0.6(4)
Ru1 C9 CT01 C7 -90.4(3)
C8 C9 CT01 C10 179.7(2)
Ru1 C9 CT01 C10 89.82(16)
C10 C9 CT01 C8 -179.7(2)
Ru1 C9 CT01 C8 -89.85(15)
C10 C9 CT01 Ru1 -89.82(16)
C8 C9 CT01 Ru1 89.85(15)
C7 C6 CT01 C9 179.7(3)
C10 C6 CT01 C9 -0.3(4)
Ru1 C6 CT01 C9 -89.9(3)
C10 C6 CT01 C7 -180.0(2)
Ru1 C6 CT01 C7 90.43(16)
C7 C6 CT01 C10 180.0(2)
Ru1 C6 CT01 C10 -89.61(16)
C7 C6 CT01 C8 -0.4(4)
C10 C6 CT01 C8 179.6(3)
Ru1 C6 CT01 C8 90.0(3)
C7 C6 CT01 Ru1 -90.43(16)
C10 C6 CT01 Ru1 89.61(16)
C6 C7 CT01 C9 -179.7(3)
C8 C7 CT01 C9 0.6(4)
Ru1 C7 CT01 C9 90.2(3)
C8 C7 CT01 C6 -179.8(2)
Ru1 C7 CT01 C6 -90.18(16)
C6 C7 CT01 C10 -0.1(4)
C8 C7 CT01 C10 -179.8(3)
Ru1 C7 CT01 C10 -90.2(3)
C6 C7 CT01 C8 179.8(2)
Ru1 C7 CT01 C8 89.58(15)
C6 C7 CT01 Ru1 90.18(16)
C8 C7 CT01 Ru1 -89.58(15)
C6 C10 CT01 C9 179.8(2)
Ru1 C10 CT01 C9 -89.75(15)
C9 C10 CT01 C6 -179.8(2)
Ru1 C10 CT01 C6 90.43(16)
C9 C10 CT01 C7 -179.7(3)
C6 C10 CT01 C7 0.1(4)
Ru1 C10 CT01 C7 90.5(3)
C9 C10 CT01 C8 0.5(4)
C6 C10 CT01 C8 -179.6(3)
Ru1 C10 CT01 C8 -89.2(3)
C9 C10 CT01 Ru1 89.75(15)
C6 C10 CT01 Ru1 -90.43(16)
C7 C8 CT01 C9 -179.6(2)
Ru1 C8 CT01 C9 89.74(15)
C9 C8 CT01 C6 -180.0(3)
C7 C8 CT01 C6 0.4(4)
Ru1 C8 CT01 C6 -90.2(3)
C9 C8 CT01 C7 179.6(2)
Ru1 C8 CT01 C7 -90.62(16)
C9 C8 CT01 C10 -0.5(4)
C7 C8 CT01 C10 179.8(3)
Ru1 C8 CT01 C10 89.2(3)
C9 C8 CT01 Ru1 -89.74(15)
C7 C8 CT01 Ru1 90.62(16)
C2 Ru1 CT01 C9 -168.4(2)
C3 Ru1 CT01 C9 140.6(2)
C10 Ru1 CT01 C9 71.4(3)
C8 Ru1 CT01 C9 -72.3(2)
C6 Ru1 CT01 C9 143.7(3)
C7 Ru1 CT01 C9 -144.3(3)
C4 Ru1 CT01 C9 88.6(2)
C1 Ru1 CT01 C9 -118.8(2)
P1 Ru1 CT01 C9 -4.36(17)
C2 Ru1 CT01 C6 47.9(2)
C3 Ru1 CT01 C6 -3.1(2)
C9 Ru1 CT01 C6 -143.7(3)
C10 Ru1 CT01 C6 -72.3(3)
C8 Ru1 CT01 C6 144.0(3)
C7 Ru1 CT01 C6 72.0(3)
C4 Ru1 CT01 C6 -55.1(2)
C1 Ru1 CT01 C6 97.5(2)
P1 Ru1 CT01 C6 -148.1(2)
C2 Ru1 CT01 C7 -24.1(2)
C3 Ru1 CT01 C7 -75.1(2)
C9 Ru1 CT01 C7 144.3(3)
C10 Ru1 CT01 C7 -144.3(3)
C8 Ru1 CT01 C7 72.0(2)
C6 Ru1 CT01 C7 -72.0(3)
C4 Ru1 CT01 C7 -127.1(2)
C1 Ru1 CT01 C7 25.6(2)
P1 Ru1 CT01 C7 140.0(2)
C2 Ru1 CT01 C10 120.2(2)
C3 Ru1 CT01 C10 69.2(2)
C9 Ru1 CT01 C10 -71.4(3)
C8 Ru1 CT01 C10 -143.7(3)
C6 Ru1 CT01 C10 72.3(3)
C7 Ru1 CT01 C10 144.3(3)
C4 Ru1 CT01 C10 17.2(2)
C1 Ru1 CT01 C10 169.9(2)
P1 Ru1 CT01 C10 -75.7(2)
C2 Ru1 CT01 C8 -96.1(2)
C3 Ru1 CT01 C8 -147.1(2)
C9 Ru1 CT01 C8 72.3(2)
C10 Ru1 CT01 C8 143.7(3)
C6 Ru1 CT01 C8 -144.0(3)
C7 Ru1 CT01 C8 -72.0(2)
C4 Ru1 CT01 C8 160.9(2)
C1 Ru1 CT01 C8 -46.45(19)
P1 Ru1 CT01 C8 67.95(17)
